data_7224514
loop_
_publ_author_name
'Wicht, Merrill M.'
'Su, Hong'
'B\'athori, Nikoletta B.'
'Nassimbeni, Luigi R.'

_publ_section_title
;
 Werner clathrate formation with polyaromatic hydrocarbons: comparison of
 different crystallisation methods
;
_journal_issue 14
_journal_name_full CrystEngComm
_journal_page_first 2509
_journal_paper_doi 10.1039/C5CE02185E
_journal_volume 18
_journal_year 2016
_chemical_formula_moiety 'C30 H28 N6 Ni1 S2, 2(C10 H8)'
_chemical_formula_sum 'C50 H44 N6 Ni S2'
_chemical_formula_weight 851.74
_chemical_name_systematic 'Tetrakisvinylpyridine bisisothiocyanato nickel(II) diazulene'
_space_group_crystal_system orthorhombic
_space_group_IT_number 33
_space_group_name_Hall 'P 2c -2n'
_space_group_name_H-M_alt 'P n a 21'
_symmetry_space_group_name_Hall 'P 2c -2n'
_symmetry_space_group_name_H-M 'P n a 21'
_atom_sites_solution_hydrogens geom
_atom_sites_solution_primary direct
_atom_sites_solution_secondary difmap
_audit_creation_method SHELXL-2014/7
_audit_update_record
;
2015-11-06 deposited with the CCDC.
2016-03-04 downloaded from the CCDC.
;
_cell_angle_alpha 90
_cell_angle_beta 90
_cell_angle_gamma 90
_cell_formula_units_Z 4
_cell_length_a 16.7378(12)
_cell_length_b 16.1297(12)
_cell_length_c 16.4588(12)
_cell_measurement_reflns_used 74997
_cell_measurement_temperature 173(2)
_cell_measurement_theta_max 27.95
_cell_measurement_theta_min 1.753
_cell_volume 4443.5(6)
_computing_cell_refinement 'SAINT-Plus (Bruker, 2004)'
_computing_data_collection 'APEX2 (Bruker, 2005)'
_computing_data_reduction 'SAINT-Plus and XPREP (Bruker 2004)'
_computing_molecular_graphics 'X-seed (Barbour, 1999)'
_computing_publication_material 'SHELXL-2014/7 (Sheldrick, 2014)'
_computing_structure_refinement 'SHELXL-2014/7 (Sheldrick, 2014)'
_computing_structure_solution 'SHELXS-2014/7 (Sheldrick, 2014)'
_diffrn_ambient_temperature 173(2)
_diffrn_measured_fraction_theta_full 0.999
_diffrn_measured_fraction_theta_max 0.998
_diffrn_measurement_device_type 'Bruker Kappa Duo Apex II diffractometer'
_diffrn_measurement_method '1.2\% \f scans and \w scans'
_diffrn_radiation_type MoK\a
_diffrn_radiation_wavelength 0.71073
_diffrn_reflns_av_R_equivalents 0.0449
_diffrn_reflns_av_unetI/netI 0.0311
_diffrn_reflns_Laue_measured_fraction_full 0.999
_diffrn_reflns_Laue_measured_fraction_max 0.998
_diffrn_reflns_limit_h_max 22
_diffrn_reflns_limit_h_min -22
_diffrn_reflns_limit_k_max 21
_diffrn_reflns_limit_k_min -21
_diffrn_reflns_limit_l_max 21
_diffrn_reflns_limit_l_min -21
_diffrn_reflns_number 74997
_diffrn_reflns_point_group_measured_fraction_full 1.000
_diffrn_reflns_point_group_measured_fraction_max 0.998
_diffrn_reflns_theta_full 25.242
_diffrn_reflns_theta_max 27.951
_diffrn_reflns_theta_min 1.753
_diffrn_source 'fine-focus sealed tube'
_exptl_absorpt_coefficient_mu 0.572
_exptl_absorpt_correction_T_max 0.894
_exptl_absorpt_correction_T_min 0.812
_exptl_absorpt_correction_type multi-scan
_exptl_absorpt_process_details none
_exptl_crystal_colour violet
_exptl_crystal_density_diffrn 1.273
_exptl_crystal_density_meas ?
_exptl_crystal_density_method 'not measured'
_exptl_crystal_description orthorhombic
_exptl_crystal_F_000 1784
_exptl_crystal_size_max 0.380
_exptl_crystal_size_mid 0.310
_exptl_crystal_size_min 0.200
_refine_diff_density_max 0.219
_refine_diff_density_min -0.246
_refine_diff_density_rms 0.032
_refine_ls_abs_structure_details
;
 Refined as an inversion twin.
;
_refine_ls_abs_structure_Flack 0.017(9)
_refine_ls_extinction_method none
_refine_ls_goodness_of_fit_ref 1.014
_refine_ls_hydrogen_treatment constr
_refine_ls_matrix_type full
_refine_ls_number_parameters 607
_refine_ls_number_reflns 10650
_refine_ls_number_restraints 750
_refine_ls_restrained_S_all 0.981
_refine_ls_R_factor_all 0.0351
_refine_ls_R_factor_gt 0.0276
_refine_ls_shift/su_max 0.001
_refine_ls_shift/su_mean 0.000
_refine_ls_structure_factor_coef Fsqd
_refine_ls_weighting_details 'w=1/[\s^2^(Fo^2^)+(0.0307P)^2^+0.3051P] where P=(Fo^2^+2Fc^2^)/3'
_refine_ls_weighting_scheme calc
_refine_ls_wR_factor_gt 0.0611
_refine_ls_wR_factor_ref 0.0643
_reflns_Friedel_coverage 0.934
_reflns_Friedel_fraction_full 1.000
_reflns_Friedel_fraction_max 0.999
_reflns_number_gt 9443
_reflns_number_total 10650
_reflns_threshold_expression 'I > 2\s(I)'
_cod_data_source_file c5ce02185e2.cif
_cod_data_source_block H3AZU
_cod_depositor_comments
;
The following automatic conversions were performed:

'_exptl_crystal_density_meas' value 'none' was changed to '?' - the
value is perceived as not measured.

Automatic conversion script
Id: cif_fix_values 4268 2015-11-12 08:31:59Z antanas 

 Adding full bibliography for 7224512--7224520.cif.
;
_cod_database_code 7224514
_shelx_shelxl_version_number 2014/7
_shelx_space_group_comment
;
The symmetry employed for this shelxl refinement is uniquely defined
by the following loop, which should always be used as a source of
symmetry information in preference to the above space-group names.
They are only intended as comments.
;
_shelx_estimated_absorpt_t_min 0.812
_shelx_estimated_absorpt_t_max 0.894

loop_
_space_group_symop_operation_xyz
'x, y, z'
'-x, -y, z+1/2'
'-x+1/2, y+1/2, z+1/2'
'x+1/2, -y+1/2, z'

loop_
_atom_site_label
_atom_site_type_symbol
_atom_site_fract_x
_atom_site_fract_y
_atom_site_fract_z
_atom_site_U_iso_or_equiv
_atom_site_adp_type
_atom_site_occupancy
_atom_site_site_symmetry_order
_atom_site_calc_flag
_atom_site_refinement_flags_posn
_atom_site_refinement_flags_adp
_atom_site_refinement_flags_occupancy
_atom_site_disorder_assembly
_atom_site_disorder_group
Ni1 Ni 0.72750(2) 0.94109(2) 0.63794(2) 0.03017(7) Uani 1 1 d . . . . .
S1 S 0.45067(4) 0.98455(4) 0.57595(5) 0.04920(16) Uani 1 1 d . . . . .
S2 S 1.01017(4) 0.98900(4) 0.66000(4) 0.04499(15) Uani 1 1 d . . . . .
N1 N 0.60473(11) 0.94551(11) 0.62781(13) 0.0350(4) Uani 1 1 d . . . . .
N2 N 0.85031(11) 0.94155(11) 0.64503(15) 0.0371(4) Uani 1 1 d . . . . .
N11 N 0.72558(11) 1.06229(11) 0.68850(12) 0.0341(4) Uani 1 1 d . . . . .
N21 N 0.73673(12) 0.99234(11) 0.51916(12) 0.0332(4) Uani 1 1 d . . . . .
N31 N 0.72721(10) 0.82040(12) 0.58729(11) 0.0325(4) Uani 1 1 d . . . . .
N41 N 0.72154(11) 0.88859(12) 0.75550(12) 0.0335(4) Uani 1 1 d . . . . .
C1 C 0.54125(14) 0.96190(13) 0.60609(13) 0.0304(5) Uani 1 1 d . . . . .
C2 C 0.91672(13) 0.96131(12) 0.65120(13) 0.0304(4) Uani 1 1 d . . . . .
C12 C 0.67590(14) 1.12002(13) 0.65850(15) 0.0385(5) Uani 1 1 d . . . . .
H12 H 0.6425 1.1053 0.6141 0.046 Uiso 1 1 calc R U . . .
C13 C 0.67083(16) 1.19924(15) 0.68866(16) 0.0420(6) Uani 1 1 d . . . . .
H13 H 0.6349 1.2379 0.6649 0.050 Uiso 1 1 calc R U . . .
C14 C 0.71827(15) 1.22280(15) 0.75382(16) 0.0395(6) Uani 1 1 d . . . . .
C15 C 0.76920(15) 1.16283(17) 0.78480(16) 0.0417(6) Uani 1 1 d . . . . .
H15 H 0.8027 1.1756 0.8297 0.050 Uiso 1 1 calc R U . . .
C16 C 0.77151(15) 1.08498(17) 0.75087(15) 0.0383(5) Uani 1 1 d . . . . .
H16 H 0.8076 1.0454 0.7729 0.046 Uiso 1 1 calc R U . . .
C17 C 0.71491(19) 1.30664(18) 0.78951(19) 0.0532(7) Uani 1 1 d . . . . .
H17 H 0.7498 1.3176 0.8338 0.064 Uiso 1 1 calc R U . . .
C18 C 0.6690(2) 1.36650(19) 0.7662(2) 0.0747(11) Uani 1 1 d . . . . .
H18A H 0.6332 1.3585 0.7222 0.090 Uiso 1 1 calc R U . . .
H18B H 0.6712 1.4186 0.7931 0.090 Uiso 1 1 calc R U . . .
C22 C 0.68949(14) 0.96522(14) 0.45904(14) 0.0339(5) Uani 1 1 d . . . . .
H22 H 0.6506 0.9242 0.4713 0.041 Uiso 1 1 calc R U . . .
C23 C 0.69451(15) 0.99374(14) 0.38043(14) 0.0368(5) Uani 1 1 d . . . . .
H23 H 0.6604 0.9716 0.3397 0.044 Uiso 1 1 calc R U . . .
C24 C 0.74975(16) 1.05520(15) 0.36055(16) 0.0387(5) Uani 1 1 d . . . . .
C25 C 0.79762(16) 1.08396(15) 0.42301(16) 0.0412(6) Uani 1 1 d . . . . .
H25 H 0.8358 1.1263 0.4128 0.049 Uiso 1 1 calc R U . . .
C26 C 0.78993(16) 1.05118(14) 0.50032(16) 0.0386(6) Uani 1 1 d . . . . .
H26 H 0.8240 1.0714 0.5420 0.046 Uiso 1 1 calc R U . . .
C27 C 0.7586(2) 1.0876(2) 0.27742(19) 0.0518(7) Uani 1 1 d . . . . .
H27 H 0.7941 1.1328 0.2695 0.062 Uiso 1 1 calc R U . . .
C28 C 0.7212(2) 1.0586(3) 0.2139(2) 0.0818(12) Uani 1 1 d . . . . .
H28A H 0.6853 1.0134 0.2195 0.098 Uiso 1 1 calc R U . . .
H28B H 0.7300 1.0828 0.1620 0.098 Uiso 1 1 calc R U . . .
C32 C 0.67125(14) 0.76430(14) 0.60771(14) 0.0350(5) Uani 1 1 d . . . . .
H32 H 0.6310 0.7802 0.6454 0.042 Uiso 1 1 calc R U . . .
C33 C 0.66934(13) 0.68495(14) 0.57670(15) 0.0365(5) Uani 1 1 d . . . . .
H33 H 0.6289 0.6474 0.5935 0.044 Uiso 1 1 calc R U . . .
C34 C 0.72698(14) 0.65998(14) 0.52067(14) 0.0356(5) Uani 1 1 d . . . . .
C35 C 0.78439(15) 0.71822(16) 0.49960(15) 0.0405(6) Uani 1 1 d . . . . .
H35 H 0.8251 0.7043 0.4617 0.049 Uiso 1 1 calc R U . . .
C36 C 0.78230(15) 0.79639(16) 0.53384(15) 0.0390(6) Uani 1 1 d . . . . .
H36 H 0.8223 0.8351 0.5184 0.047 Uiso 1 1 calc R U . . .
C37 C 0.73033(16) 0.57626(18) 0.48500(18) 0.0432(6) Uani 1 1 d . . . . .
H37 H 0.7731 0.5650 0.4487 0.052 Uiso 1 1 calc R U . . .
C38 C 0.67973(18) 0.51588(17) 0.4988(2) 0.0578(8) Uani 1 1 d . . . . .
H38A H 0.6360 0.5242 0.5346 0.069 Uiso 1 1 calc R U . . .
H38B H 0.6868 0.4638 0.4729 0.069 Uiso 1 1 calc R U . . .
C42 C 0.66906(14) 0.91404(15) 0.81159(15) 0.0363(5) Uani 1 1 d . . . . .
H42 H 0.6301 0.9539 0.7960 0.044 Uiso 1 1 calc R U . . .
C43 C 0.66826(14) 0.88570(15) 0.89086(14) 0.0378(5) Uani 1 1 d . . . . .
H43 H 0.6301 0.9063 0.9285 0.045 Uiso 1 1 calc R U . . .
C44 C 0.72414(14) 0.82644(15) 0.91487(15) 0.0365(5) Uani 1 1 d . . . . .
C45 C 0.77716(14) 0.79855(15) 0.85625(16) 0.0393(6) Uani 1 1 d . . . . .
H45 H 0.8152 0.7569 0.8693 0.047 Uiso 1 1 calc R U . . .
C46 C 0.77456(14) 0.83139(15) 0.77871(16) 0.0381(5) Uani 1 1 d . . . . .
H46 H 0.8124 0.8123 0.7400 0.046 Uiso 1 1 calc R U . . .
C47 C 0.73000(17) 0.79415(18) 0.99855(17) 0.0477(7) Uani 1 1 d . . . . .
H47 H 0.7695 0.7530 1.0084 0.057 Uiso 1 1 calc R U . . .
C48 C 0.6867(2) 0.8163(2) 1.0597(2) 0.0719(10) Uani 1 1 d . . . . .
H48A H 0.6464 0.8572 1.0530 0.086 Uiso 1 1 calc R U . . .
H48B H 0.6952 0.7917 1.1114 0.086 Uiso 1 1 calc R U . . .
C1A C 0.47516(17) 0.77635(19) 1.01828(18) 0.0518(7) Uani 0.808(7) 1 d . U P A 1
H1A H 0.4686 0.8204 1.0560 0.062 Uiso 0.808(7) 1 calc R U P A 1
C2A C 0.48624(19) 0.6930(2) 1.0365(2) 0.0592(8) Uani 0.808(7) 1 d . U P A 1
H2A H 0.4882 0.6720 1.0903 0.071 Uiso 0.808(7) 1 calc R U P A 1
C3A C 0.49413(18) 0.64377(18) 0.96833(19) 0.0536(7) Uani 0.808(7) 1 d . U P A 1
H3A H 0.5018 0.5854 0.9671 0.064 Uiso 0.808(7) 1 calc R U P A 1
C4A C 0.4947(2) 0.6743(3) 0.8220(3) 0.0474(9) Uani 0.808(7) 1 d . U P A 1
H4A H 0.5050 0.6172 0.8123 0.057 Uiso 0.808(7) 1 calc R U P A 1
C5A C 0.48779(18) 0.72413(18) 0.75192(19) 0.0521(7) Uani 0.808(7) 1 d . U P A 1
H5A H 0.4953 0.6954 0.7021 0.063 Uiso 0.808(7) 1 calc R U P A 1
C6A C 0.47202(19) 0.80733(19) 0.7436(2) 0.0592(8) Uani 0.808(7) 1 d . U P A 1
H6A H 0.4680 0.8282 0.6898 0.071 Uiso 0.808(7) 1 calc R U P A 1
C7A C 0.46159(17) 0.86314(17) 0.8055(2) 0.0555(7) Uani 0.808(7) 1 d . U P A 1
H7A H 0.4508 0.9180 0.7877 0.067 Uiso 0.808(7) 1 calc R U P A 1
C8A C 0.4639(2) 0.8542(3) 0.8909(3) 0.0483(10) Uani 0.808(7) 1 d . U P A 1
H8A H 0.4566 0.9035 0.9216 0.058 Uiso 0.808(7) 1 calc R U P A 1
C1A1 C 0.4756(2) 0.7824(3) 0.9350(2) 0.0414(9) Uani 0.808(7) 1 d . U P A 1
C3A1 C 0.48859(19) 0.6967(2) 0.9016(2) 0.0412(9) Uani 0.808(7) 1 d . U P A 1
C1C C 0.5020(2) 0.8876(2) 0.3549(2) 0.0633(9) Uani 0.783(8) 1 d . U P B 1
H1C H 0.4899 0.9350 0.3868 0.076 Uiso 0.783(8) 1 calc R U P B 1
C2C C 0.5215(2) 0.8859(2) 0.2741(2) 0.0692(9) Uani 0.783(8) 1 d . U P B 1
H2C H 0.5247 0.9346 0.2418 0.083 Uiso 0.783(8) 1 calc R U P B 1
C3C C 0.5363(2) 0.8073(2) 0.24336(19) 0.0648(9) Uani 0.783(8) 1 d . U P B 1
H3C H 0.5514 0.7935 0.1894 0.078 Uiso 0.783(8) 1 calc R U P B 1
C4C C 0.5275(3) 0.6659(3) 0.3063(3) 0.0546(11) Uani 0.783(8) 1 d . U P B 1
H4C H 0.5400 0.6426 0.2548 0.065 Uiso 0.783(8) 1 calc R U P B 1
C5C C 0.5153(2) 0.6108(2) 0.3676(2) 0.0638(8) Uani 0.783(8) 1 d . U P B 1
H5C H 0.5206 0.5545 0.3518 0.077 Uiso 0.783(8) 1 calc R U P B 1
C6C C 0.49666(19) 0.6216(2) 0.4481(2) 0.0598(8) Uani 0.783(8) 1 d . U P B 1
H6C H 0.4905 0.5730 0.4801 0.072 Uiso 0.783(8) 1 calc R U P B 1
C7C C 0.48607(18) 0.6963(2) 0.48674(18) 0.0540(7) Uani 0.783(8) 1 d . U P B 1
H7C H 0.4744 0.6914 0.5430 0.065 Uiso 0.783(8) 1 calc R U P B 1
C8C C 0.4891(2) 0.7769(3) 0.4597(3) 0.0478(11) Uani 0.783(8) 1 d . U P B 1
H8C H 0.4803 0.8187 0.4993 0.057 Uiso 0.783(8) 1 calc R U P B 1
C1C1 C 0.5035(2) 0.8041(3) 0.3810(3) 0.0431(10) Uani 0.783(8) 1 d . U P B 1
C3C1 C 0.5240(2) 0.7515(3) 0.3093(3) 0.0457(10) Uani 0.783(8) 1 d . U P B 1
C1B C 0.48779(18) 0.72413(18) 0.75192(19) 0.0521(7) Uani 0.192(7) 1 d . U P A 2
H1B H 0.4968 0.6819 0.7128 0.063 Uiso 0.192(7) 1 calc R U P A 2
C2B C 0.47202(19) 0.80733(19) 0.7436(2) 0.0592(8) Uani 0.192(7) 1 d . U P A 2
H2B H 0.4680 0.8282 0.6898 0.071 Uiso 0.192(7) 1 calc R U P A 2
C3B C 0.46159(17) 0.86314(17) 0.8055(2) 0.0555(7) Uani 0.192(7) 1 d . U P A 2
H3B H 0.4520 0.9212 0.8053 0.067 Uiso 0.192(7) 1 calc R U P A 2
C4B C 0.4661(9) 0.8278(13) 0.9470(12) 0.047(3) Uani 0.192(7) 1 d . U P A 2
H4B H 0.4561 0.8848 0.9575 0.056 Uiso 0.192(7) 1 calc R U P A 2
C5B C 0.47516(17) 0.77635(19) 1.01828(18) 0.0518(7) Uani 0.192(7) 1 d . U P A 2
H5B H 0.4729 0.8087 1.0664 0.062 Uiso 0.192(7) 1 calc R U P A 2
C6B C 0.48624(19) 0.6930(2) 1.0365(2) 0.0592(8) Uani 0.192(7) 1 d . U P A 2
H6B H 0.4882 0.6720 1.0903 0.071 Uiso 0.192(7) 1 calc R U P A 2
C7B C 0.49413(18) 0.64377(18) 0.96833(19) 0.0536(7) Uani 0.192(7) 1 d . U P A 2
H7B H 0.5011 0.5878 0.9848 0.064 Uiso 0.192(7) 1 calc R U P A 2
C8B C 0.4955(8) 0.6482(10) 0.8771(11) 0.045(3) Uani 0.192(7) 1 d . U P A 2
H8B H 0.5031 0.5983 0.8474 0.054 Uiso 0.192(7) 1 calc R U P A 2
C1B1 C 0.4863(8) 0.7222(10) 0.8339(9) 0.036(3) Uani 0.192(7) 1 d . U P A 2
C3B1 C 0.4696(8) 0.8071(10) 0.8680(10) 0.039(3) Uani 0.192(7) 1 d . U P A 2
C1D C 0.5153(2) 0.6108(2) 0.3676(2) 0.0638(8) Uani 0.217(8) 1 d . U P B 2
H1D H 0.5233 0.5614 0.3373 0.077 Uiso 0.217(8) 1 calc R U P B 2
C2D C 0.49666(19) 0.6216(2) 0.4481(2) 0.0598(8) Uani 0.217(8) 1 d . U P B 2
H2D H 0.4905 0.5730 0.4801 0.072 Uiso 0.217(8) 1 calc R U P B 2
C3D C 0.48607(18) 0.6963(2) 0.48674(18) 0.0540(7) Uani 0.217(8) 1 d . U P B 2
H3D H 0.4750 0.7088 0.5420 0.065 Uiso 0.217(8) 1 calc R U P B 2
C4D C 0.4899(10) 0.8356(12) 0.4173(12) 0.055(4) Uani 0.217(8) 1 d . U P B 2
H4D H 0.4748 0.8587 0.4681 0.066 Uiso 0.217(8) 1 calc R U P B 2
C5D C 0.5020(2) 0.8876(2) 0.3549(2) 0.0633(9) Uani 0.217(8) 1 d . U P B 2
H5D H 0.4947 0.9432 0.3722 0.076 Uiso 0.217(8) 1 calc R U P B 2
C6D C 0.5215(2) 0.8859(2) 0.2741(2) 0.0692(9) Uani 0.217(8) 1 d . U P B 2
H6D H 0.5247 0.9346 0.2418 0.083 Uiso 0.217(8) 1 calc R U P B 2
C7D C 0.5363(2) 0.8073(2) 0.24336(19) 0.0648(9) Uani 0.217(8) 1 d . U P B 2
H7D H 0.5508 0.8119 0.1878 0.078 Uiso 0.217(8) 1 calc R U P B 2
C8D C 0.5371(9) 0.7294(12) 0.2642(11) 0.060(4) Uani 0.217(8) 1 d . U P B 2
H8D H 0.5509 0.6898 0.2238 0.072 Uiso 0.217(8) 1 calc R U P B 2
C3D1 C 0.4978(8) 0.7542(10) 0.4123(10) 0.043(3) Uani 0.217(8) 1 d . U P B 2
C1D1 C 0.5193(8) 0.7004(12) 0.3412(10) 0.045(3) Uani 0.217(8) 1 d . U P B 2

loop_
_atom_site_aniso_label
_atom_site_aniso_U_11
_atom_site_aniso_U_22
_atom_site_aniso_U_33
_atom_site_aniso_U_23
_atom_site_aniso_U_13
_atom_site_aniso_U_12
Ni1 0.02984(13) 0.03013(12) 0.03053(13) 0.00042(12) -0.00082(14) 0.00123(11)
S1 0.0387(3) 0.0557(4) 0.0532(4) 0.0002(3) -0.0078(3) 0.0125(3)
S2 0.0373(3) 0.0453(3) 0.0523(4) -0.0033(3) 0.0011(3) -0.0106(3)
N1 0.0342(10) 0.0327(8) 0.0381(12) -0.0018(8) -0.0003(9) 0.0012(8)
N2 0.0342(9) 0.0384(9) 0.0389(11) 0.0006(9) -0.0017(10) 0.0016(8)
N11 0.0353(11) 0.0343(10) 0.0327(10) -0.0003(8) -0.0032(8) -0.0001(8)
N21 0.0358(11) 0.0302(9) 0.0334(10) 0.0008(8) -0.0005(8) -0.0018(8)
N31 0.0320(10) 0.0317(9) 0.0339(10) 0.0015(8) 0.0024(8) 0.0022(7)
N41 0.0324(10) 0.0331(10) 0.0348(11) 0.0007(8) 0.0002(8) 0.0016(8)
C1 0.0369(13) 0.0253(10) 0.0289(10) -0.0009(8) 0.0034(9) 0.0004(9)
C2 0.0398(12) 0.0266(9) 0.0247(11) -0.0007(8) 0.0019(9) 0.0020(8)
C12 0.0408(13) 0.0328(11) 0.0419(14) -0.0003(10) -0.0097(10) 0.0000(9)
C13 0.0451(15) 0.0336(12) 0.0474(15) 0.0022(11) -0.0072(11) 0.0019(10)
C14 0.0450(15) 0.0345(12) 0.0391(13) -0.0042(10) 0.0036(11) -0.0051(10)
C15 0.0461(15) 0.0468(14) 0.0323(12) -0.0053(11) -0.0038(11) -0.0044(12)
C16 0.0391(14) 0.0407(13) 0.0350(13) 0.0001(11) -0.0055(10) 0.0020(10)
C17 0.0628(19) 0.0398(15) 0.0570(18) -0.0118(13) -0.0034(14) -0.0060(13)
C18 0.068(2) 0.0428(16) 0.113(3) -0.0284(18) -0.013(2) 0.0002(15)
C22 0.0337(12) 0.0329(11) 0.0351(12) -0.0007(9) 0.0003(10) -0.0011(10)
C23 0.0384(13) 0.0392(12) 0.0329(12) -0.0003(10) -0.0037(10) 0.0030(10)
C24 0.0410(13) 0.0370(12) 0.0382(13) 0.0045(11) 0.0048(10) 0.0039(11)
C25 0.0443(14) 0.0333(12) 0.0460(14) 0.0051(10) 0.0035(11) -0.0075(11)
C26 0.0415(14) 0.0348(12) 0.0395(14) 0.0006(10) -0.0037(11) -0.0071(10)
C27 0.0571(18) 0.0570(18) 0.0413(16) 0.0122(14) 0.0061(13) -0.0021(15)
C28 0.073(2) 0.133(4) 0.0399(17) 0.0260(19) 0.0000(15) -0.025(2)
C32 0.0350(12) 0.0334(11) 0.0365(11) 0.0004(9) 0.0042(9) 0.0027(9)
C33 0.0371(12) 0.0323(11) 0.0399(12) 0.0029(10) 0.0017(10) -0.0011(9)
C34 0.0411(13) 0.0338(12) 0.0320(12) -0.0003(10) -0.0032(10) 0.0054(10)
C35 0.0415(14) 0.0406(13) 0.0393(14) -0.0035(11) 0.0093(10) 0.0030(10)
C36 0.0369(13) 0.0395(13) 0.0405(14) -0.0002(11) 0.0077(10) -0.0022(10)
C37 0.0487(16) 0.0394(14) 0.0414(15) -0.0073(11) 0.0047(11) 0.0060(11)
C38 0.0590(19) 0.0415(14) 0.073(2) -0.0171(14) 0.0121(15) 0.0022(13)
C42 0.0320(12) 0.0373(12) 0.0396(13) 0.0009(10) -0.0004(10) 0.0056(10)
C43 0.0367(12) 0.0419(13) 0.0348(12) -0.0019(10) 0.0037(9) 0.0002(10)
C44 0.0391(13) 0.0335(12) 0.0369(12) 0.0039(10) -0.0061(10) -0.0053(10)
C45 0.0382(14) 0.0341(12) 0.0455(14) 0.0057(11) -0.0029(11) 0.0048(10)
C46 0.0363(13) 0.0373(13) 0.0408(13) 0.0042(11) 0.0024(10) 0.0061(10)
C47 0.0532(18) 0.0445(15) 0.0455(16) 0.0085(12) -0.0046(13) 0.0032(12)
C48 0.074(2) 0.092(2) 0.0501(19) 0.0237(17) 0.0088(16) 0.0259(19)
C1A 0.0512(17) 0.0538(16) 0.0504(16) -0.0064(13) 0.0064(13) 0.0017(13)
C2A 0.0576(19) 0.0627(19) 0.0572(18) 0.0037(15) 0.0063(15) 0.0013(15)
C3A 0.0574(18) 0.0408(14) 0.0625(18) 0.0106(13) 0.0047(14) 0.0018(13)
C4A 0.051(2) 0.036(2) 0.055(2) -0.0008(18) 0.0057(17) -0.0055(17)
C5A 0.0565(17) 0.0505(15) 0.0494(16) -0.0023(13) 0.0069(13) -0.0112(13)
C6A 0.0543(18) 0.0560(17) 0.0672(19) 0.0136(15) 0.0000(15) -0.0105(14)
C7A 0.0517(17) 0.0378(14) 0.077(2) 0.0165(14) -0.0068(14) -0.0031(12)
C8A 0.0420(19) 0.033(2) 0.070(3) -0.0007(19) -0.0025(17) -0.0003(15)
C1A1 0.0337(18) 0.035(2) 0.056(2) -0.0024(17) 0.0033(14) 0.0005(15)
C3A1 0.0385(18) 0.0325(19) 0.053(2) 0.0019(16) 0.0052(15) -0.0025(14)
C1C 0.071(2) 0.0524(17) 0.067(2) 0.0002(15) -0.0123(16) -0.0173(15)
C2C 0.076(2) 0.066(2) 0.065(2) 0.0212(17) -0.0200(17) -0.0307(17)
C3C 0.063(2) 0.089(2) 0.0434(16) 0.0081(16) -0.0079(14) -0.0211(18)
C4C 0.055(2) 0.058(3) 0.050(3) -0.012(2) -0.0033(19) 0.005(2)
C5C 0.067(2) 0.0515(17) 0.073(2) -0.0037(16) -0.0081(17) 0.0117(15)
C6C 0.0570(19) 0.0567(18) 0.066(2) 0.0134(15) -0.0084(15) 0.0045(15)
C7C 0.0498(17) 0.0654(19) 0.0467(16) 0.0088(14) 0.0005(13) -0.0018(14)
C8C 0.043(2) 0.055(2) 0.046(3) -0.008(2) -0.0006(17) -0.0050(16)
C1C1 0.038(2) 0.048(2) 0.044(2) 0.0003(19) -0.0067(17) -0.0095(17)
C3C1 0.039(2) 0.061(2) 0.037(2) -0.0001(19) -0.0057(17) -0.0086(17)
C1B 0.0565(17) 0.0505(15) 0.0494(16) -0.0023(13) 0.0069(13) -0.0112(13)
C2B 0.0543(18) 0.0560(17) 0.0672(19) 0.0136(15) 0.0000(15) -0.0105(14)
C3B 0.0517(17) 0.0378(14) 0.077(2) 0.0165(14) -0.0068(14) -0.0031(12)
C4B 0.035(7) 0.039(8) 0.066(8) -0.009(6) -0.007(7) 0.007(7)
C5B 0.0512(17) 0.0538(16) 0.0504(16) -0.0064(13) 0.0064(13) 0.0017(13)
C6B 0.0576(19) 0.0627(19) 0.0572(18) 0.0037(15) 0.0063(15) 0.0013(15)
C7B 0.0574(18) 0.0408(14) 0.0625(18) 0.0106(13) 0.0047(14) 0.0018(13)
C8B 0.052(8) 0.027(7) 0.056(7) -0.005(6) 0.017(7) 0.002(6)
C1B1 0.033(7) 0.020(6) 0.055(7) 0.000(5) 0.014(5) -0.008(5)
C3B1 0.034(7) 0.022(6) 0.061(6) -0.001(5) -0.008(6) -0.008(5)
C1D 0.067(2) 0.0515(17) 0.073(2) -0.0037(16) -0.0081(17) 0.0117(15)
C2D 0.0570(19) 0.0567(18) 0.066(2) 0.0134(15) -0.0084(15) 0.0045(15)
C3D 0.0498(17) 0.0654(19) 0.0467(16) 0.0088(14) 0.0005(13) -0.0018(14)
C4D 0.052(9) 0.060(8) 0.051(8) -0.007(6) -0.013(7) -0.015(7)
C5D 0.071(2) 0.0524(17) 0.067(2) 0.0002(15) -0.0123(16) -0.0173(15)
C6D 0.076(2) 0.066(2) 0.065(2) 0.0212(17) -0.0200(17) -0.0307(17)
C7D 0.063(2) 0.089(2) 0.0434(16) 0.0081(16) -0.0079(14) -0.0211(18)
C8D 0.051(8) 0.095(8) 0.035(7) -0.004(7) -0.001(6) -0.001(8)
C3D1 0.040(6) 0.060(6) 0.028(6) -0.005(6) 0.001(5) -0.002(6)
C1D1 0.034(6) 0.059(8) 0.043(7) -0.002(6) -0.001(6) 0.001(6)

loop_
_atom_type_symbol
_atom_type_description
_atom_type_scat_dispersion_real
_atom_type_scat_dispersion_imag
_atom_type_scat_source
C C 0.0033 0.0016 'International Tables Vol C Tables 4.2.6.8 and 6.1.1.4'
H H 0.0000 0.0000 'International Tables Vol C Tables 4.2.6.8 and 6.1.1.4'
N N 0.0061 0.0033 'International Tables Vol C Tables 4.2.6.8 and 6.1.1.4'
S S 0.1246 0.1234 'International Tables Vol C Tables 4.2.6.8 and 6.1.1.4'
Ni Ni 0.3393 1.1124 'International Tables Vol C Tables 4.2.6.8 and 6.1.1.4'

loop_
_geom_angle_atom_site_label_1
_geom_angle_atom_site_label_2
_geom_angle_atom_site_label_3
_geom_angle
N2 Ni1 N1 177.41(8)
N2 Ni1 N41 89.81(8)
N1 Ni1 N41 92.34(8)
N2 Ni1 N31 91.60(7)
N1 Ni1 N31 89.87(7)
N41 Ni1 N31 89.54(7)
N2 Ni1 N11 89.40(7)
N1 Ni1 N11 89.13(7)
N41 Ni1 N11 90.54(8)
N31 Ni1 N11 178.99(7)
N2 Ni1 N21 88.75(8)
N1 Ni1 N21 89.12(8)
N41 Ni1 N21 178.38(8)
N31 Ni1 N21 89.75(7)
N11 Ni1 N21 90.20(7)
C1 N1 Ni1 162.16(19)
C2 N2 Ni1 164.15(17)
C16 N11 C12 116.7(2)
C16 N11 Ni1 123.04(16)
C12 N11 Ni1 120.23(15)
C26 N21 C22 116.9(2)
C26 N21 Ni1 122.48(16)
C22 N21 Ni1 120.57(15)
C36 N31 C32 116.8(2)
C36 N31 Ni1 121.72(15)
C32 N31 Ni1 121.44(15)
C46 N41 C42 116.8(2)
C46 N41 Ni1 120.46(16)
C42 N41 Ni1 122.63(15)
N1 C1 S1 179.4(2)
N2 C2 S2 179.9(3)
N11 C12 C13 123.4(2)
N11 C12 H12 118.3
C13 C12 H12 118.3
C12 C13 C14 119.9(2)
C12 C13 H13 120.0
C14 C13 H13 120.0
C15 C14 C13 116.4(2)
C15 C14 C17 121.1(2)
C13 C14 C17 122.5(2)
C16 C15 C14 120.3(2)
C16 C15 H15 119.8
C14 C15 H15 119.8
N11 C16 C15 123.2(2)
N11 C16 H16 118.4
C15 C16 H16 118.4
C18 C17 C14 126.1(3)
C18 C17 H17 116.9
C14 C17 H17 116.9
C17 C18 H18A 120.0
C17 C18 H18B 120.0
H18A C18 H18B 120.0
N21 C22 C23 123.3(2)
N21 C22 H22 118.3
C23 C22 H22 118.3
C22 C23 C24 119.9(2)
C22 C23 H23 120.0
C24 C23 H23 120.0
C25 C24 C23 116.6(2)
C25 C24 C27 120.9(2)
C23 C24 C27 122.5(3)
C24 C25 C26 120.1(2)
C24 C25 H25 120.0
C26 C25 H25 120.0
N21 C26 C25 123.1(2)
N21 C26 H26 118.4
C25 C26 H26 118.4
C28 C27 C24 124.8(3)
C28 C27 H27 117.6
C24 C27 H27 117.6
C27 C28 H28A 120.0
C27 C28 H28B 120.0
H28A C28 H28B 120.0
N31 C32 C33 123.2(2)
N31 C32 H32 118.4
C33 C32 H32 118.4
C32 C33 C34 119.8(2)
C32 C33 H33 120.1
C34 C33 H33 120.1
C35 C34 C33 116.7(2)
C35 C34 C37 119.6(2)
C33 C34 C37 123.7(2)
C36 C35 C34 119.9(2)
C36 C35 H35 120.1
C34 C35 H35 120.1
N31 C36 C35 123.5(2)
N31 C36 H36 118.2
C35 C36 H36 118.2
C38 C37 C34 126.0(3)
C38 C37 H37 117.0
C34 C37 H37 117.0
C37 C38 H38A 120.0
C37 C38 H38B 120.0
H38A C38 H38B 120.0
N41 C42 C43 123.8(2)
N41 C42 H42 118.1
C43 C42 H42 118.1
C42 C43 C44 119.2(2)
C42 C43 H43 120.4
C44 C43 H43 120.4
C45 C44 C43 117.0(2)
C45 C44 C47 119.5(2)
C43 C44 C47 123.4(2)
C46 C45 C44 119.9(2)
C46 C45 H45 120.1
C44 C45 H45 120.1
N41 C46 C45 123.3(2)
N41 C46 H46 118.3
C45 C46 H46 118.3
C48 C47 C44 126.4(3)
C48 C47 H47 116.8
C44 C47 H47 116.8
C47 C48 H48A 120.0
C47 C48 H48B 120.0
H48A C48 H48B 120.0
C1A1 C1A C2A 106.4(3)
C1A1 C1A H1A 126.8
C2A C1A H1A 126.8
C3A C2A C1A 113.2(3)
C3A C2A H2A 123.4
C1A C2A H2A 123.4
C2A C3A C3A1 106.3(3)
C2A C3A H3A 126.8
C3A1 C3A H3A 126.8
C3A1 C4A C5A 129.0(4)
C3A1 C4A H4A 115.5
C5A C4A H4A 115.5
C6A C5A C4A 130.8(3)
C6A C5A H5A 114.6
C4A C5A H5A 114.6
C7A C6A C5A 126.3(3)
C7A C6A H6A 116.8
C5A C6A H6A 116.8
C6A C7A C8A 132.0(3)
C6A C7A H7A 114.0
C8A C7A H7A 114.0
C1A1 C8A C7A 127.7(5)
C1A1 C8A H8A 116.2
C7A C8A H8A 116.2
C1A C1A1 C8A 125.6(5)
C1A C1A1 C3A1 107.4(3)
C8A C1A1 C3A1 126.9(4)
C4A C3A1 C3A 126.2(4)
C4A C3A1 C1A1 127.3(4)
C3A C3A1 C1A1 106.6(3)
C2C C1C C1C1 105.8(4)
C2C C1C H1C 127.1
C1C1 C1C H1C 127.1
C1C C2C C3C 114.4(3)
C1C C2C H2C 122.8
C3C C2C H2C 122.8
C2C C3C C3C1 105.9(3)
C2C C3C H3C 127.1
C3C1 C3C H3C 127.1
C5C C4C C3C1 128.2(5)
C5C C4C H4C 115.9
C3C1 C4C H4C 115.9
C4C C5C C6C 131.9(4)
C4C C5C H5C 114.0
C6C C5C H5C 114.0
C5C C6C C7C 126.0(3)
C5C C6C H6C 117.0
C7C C6C H6C 117.0
C6C C7C C8C 132.4(3)
C6C C7C H7C 113.8
C8C C7C H7C 113.8
C7C C8C C1C1 127.4(5)
C7C C8C H8C 116.3
C1C1 C8C H8C 116.3
C8C C1C1 C1C 125.5(5)
C8C C1C1 C3C1 126.7(5)
C1C C1C1 C3C1 107.8(4)
C4C C3C1 C3C 126.6(5)
C4C C3C1 C1C1 127.3(5)
C3C C3C1 C1C1 106.0(4)
C1B1 C1B C2B 96.8(7)
C1B1 C1B H1B 131.6
C2B C1B H1B 131.6
C3B C2B C1B 126.3(3)
C3B C2B C1B1 85.2(5)
C1B C2B C1B1 41.1(5)
C3B C2B H2B 116.8
C1B C2B H2B 116.8
C1B1 C2B H2B 158.0
C2B C3B C3B1 96.4(8)
C2B C3B H3B 131.8
C3B1 C3B H3B 131.8
C3B1 C4B C5B 129.6(19)
C3B1 C4B H4B 115.2
C5B C4B H4B 115.2
C6B C5B C4B 138.1(8)
C6B C5B H5B 110.9
C4B C5B H5B 110.9
C7B C6B C5B 113.2(3)
C7B C6B H6B 123.4
C5B C6B H6B 123.4
C6B C7B C8B 141.8(7)
C6B C7B H7B 109.1
C8B C7B H7B 109.1
C1B1 C8B C7B 123.2(15)
C1B1 C8B H8B 118.4
C7B C8B H8B 118.4
C1B C1B1 C8B 121.8(16)
C1B C1B1 C3B1 110.8(12)
C8B C1B1 C3B1 127.4(15)
C1B C1B1 C2B 42.1(5)
C8B C1B1 C2B 163.7(15)
C3B1 C1B1 C2B 68.7(8)
C4B C3B1 C3B 123.7(18)
C4B C3B1 C1B1 126.6(16)
C3B C3B1 C1B1 109.7(13)
C2D C1D C1D1 99.6(7)
C2D C1D H1D 130.2
C1D1 C1D H1D 130.2
C1D C2D C3D 126.0(3)
C1D C2D H2D 117.0
C3D C2D H2D 117.0
C2D C3D C3D1 98.4(7)
C2D C3D H3D 130.8
C3D1 C3D H3D 130.8
C3D1 C4D C5D 124(2)
C3D1 C4D H4D 118.0
C5D C4D H4D 118.0
C4D C5D C6D 140.2(10)
C4D C5D H5D 109.9
C6D C5D H5D 109.9
C5D C6D C7D 114.4(3)
C5D C6D H6D 122.8
C7D C6D H6D 122.8
C8D C7D C6D 142.0(9)
C8D C7D H7D 109.0
C6D C7D H7D 109.0
C7D C8D C1D1 124(2)
C7D C8D H8D 117.8
C1D1 C8D H8D 117.8
C4D C3D1 C1D1 130.2(18)
C4D C3D1 C3D 122.4(16)
C1D1 C3D1 C3D 107.3(12)
C8D C1D1 C3D1 124.8(19)
C8D C1D1 C1D 126.6(18)
C3D1 C1D1 C1D 108.5(12)

loop_
_geom_bond_atom_site_label_1
_geom_bond_atom_site_label_2
_geom_bond_distance
Ni1 N2 2.0590(18)
Ni1 N1 2.0629(19)
Ni1 N41 2.1145(19)
Ni1 N31 2.1176(19)
Ni1 N11 2.1249(18)
Ni1 N21 2.1282(19)
S1 C1 1.637(2)
S2 C2 1.633(2)
N1 C1 1.152(3)
N2 C2 1.161(3)
N11 C16 1.334(3)
N11 C12 1.343(3)
N21 C26 1.338(3)
N21 C22 1.340(3)
N31 C36 1.332(3)
N31 C32 1.345(3)
N41 C46 1.336(3)
N41 C42 1.339(3)
C12 C13 1.373(3)
C12 H12 0.9500
C13 C14 1.387(3)
C13 H13 0.9500
C14 C15 1.386(4)
C14 C17 1.475(3)
C15 C16 1.375(4)
C15 H15 0.9500
C16 H16 0.9500
C17 C18 1.292(4)
C17 H17 0.9500
C18 H18A 0.9500
C18 H18B 0.9500
C22 C23 1.376(3)
C22 H22 0.9500
C23 C24 1.394(4)
C23 H23 0.9500
C24 C25 1.383(4)
C24 C27 1.472(4)
C25 C26 1.384(4)
C25 H25 0.9500
C26 H26 0.9500
C27 C28 1.305(5)
C27 H27 0.9500
C28 H28A 0.9500
C28 H28B 0.9500
C32 C33 1.378(3)
C32 H32 0.9500
C33 C34 1.394(3)
C33 H33 0.9500
C34 C35 1.388(4)
C34 C37 1.473(4)
C35 C36 1.382(3)
C35 H35 0.9500
C36 H36 0.9500
C37 C38 1.311(4)
C37 H37 0.9500
C38 H38A 0.9500
C38 H38B 0.9500
C42 C43 1.382(3)
C42 H42 0.9500
C43 C44 1.395(3)
C43 H43 0.9500
C44 C45 1.386(3)
C44 C47 1.476(4)
C45 C46 1.382(4)
C45 H45 0.9500
C46 H46 0.9500
C47 C48 1.290(4)
C47 H47 0.9500
C48 H48A 0.9500
C48 H48B 0.9500
C1A C1A1 1.375(5)
C1A C2A 1.390(4)
C1A H1A 0.9500
C2A C3A 1.380(5)
C2A H2A 0.9500
C3A C3A1 1.394(4)
C3A H3A 0.9500
C4A C3A1 1.363(6)
C4A C5A 1.410(5)
C4A H4A 0.9500
C5A C6A 1.375(4)
C5A H5A 0.9500
C6A C7A 1.370(5)
C6A H6A 0.9500
C7A C8A 1.414(6)
C7A H7A 0.9500
C8A C1A1 1.381(6)
C8A H8A 0.9500
C1A1 C3A1 1.503(6)
C1C C2C 1.370(5)
C1C C1C1 1.413(6)
C1C H1C 0.9500
C2C C3C 1.387(5)
C2C H2C 0.9500
C3C C3C1 1.425(5)
C3C H3C 0.9500
C4C C5C 1.360(6)
C4C C3C1 1.383(7)
C4C H4C 0.9500
C5C C6C 1.372(5)
C5C H5C 0.9500
C6C C7C 1.374(5)
C6C H6C 0.9500
C7C C8C 1.374(5)
C7C H7C 0.9500
C8C C1C1 1.389(7)
C8C H8C 0.9500
C1C1 C3C1 1.493(8)
C1B C1B1 1.350(15)
C1B C2B 1.375(4)
C1B H1B 0.9500
C2B C3B 1.370(5)
C2B C1B1 2.037(15)
C2B H2B 0.9500
C3B C3B1 1.377(15)
C3B H3B 0.9500
C4B C3B1 1.34(3)
C4B C5B 1.45(2)
C4B H4B 0.9500
C5B C6B 1.390(4)
C5B H5B 0.9500
C6B C7B 1.380(5)
C6B H6B 0.9500
C7B C8B 1.503(18)
C7B H7B 0.9500
C8B C1B1 1.40(2)
C8B H8B 0.9500
C1B1 C3B1 1.51(3)
C1D C2D 1.372(5)
C1D C1D1 1.510(19)
C1D H1D 0.9500
C2D C3D 1.374(5)
C2D H2D 0.9500
C3D C3D1 1.552(17)
C3D H3D 0.9500
C4D C3D1 1.32(3)
C4D C5D 1.340(17)
C4D H4D 0.9500
C5D C6D 1.370(5)
C5D H5D 0.9500
C6D C7D 1.387(5)
C6D H6D 0.9500
C7D C8D 1.303(19)
C7D H7D 0.9500
C8D C1D1 1.38(3)
C8D H8D 0.9500
C3D1 C1D1 1.50(3)

loop_
_geom_torsion_atom_site_label_1
_geom_torsion_atom_site_label_2
_geom_torsion_atom_site_label_3
_geom_torsion_atom_site_label_4
_geom_torsion
C16 N11 C12 C13 0.1(4)
Ni1 N11 C12 C13 179.29(19)
N11 C12 C13 C14 -0.4(4)
C12 C13 C14 C15 0.1(4)
C12 C13 C14 C17 -179.3(3)
C13 C14 C15 C16 0.5(4)
C17 C14 C15 C16 179.9(2)
C12 N11 C16 C15 0.6(4)
Ni1 N11 C16 C15 -178.60(19)
C14 C15 C16 N11 -0.9(4)
C15 C14 C17 C18 -178.9(3)
C13 C14 C17 C18 0.4(5)
C26 N21 C22 C23 1.2(3)
Ni1 N21 C22 C23 -177.61(18)
N21 C22 C23 C24 -1.4(4)
C22 C23 C24 C25 0.4(4)
C22 C23 C24 C27 179.3(2)
C23 C24 C25 C26 0.7(4)
C27 C24 C25 C26 -178.2(3)
C22 N21 C26 C25 -0.1(4)
Ni1 N21 C26 C25 178.75(19)
C24 C25 C26 N21 -0.9(4)
C25 C24 C27 C28 173.4(4)
C23 C24 C27 C28 -5.5(5)
C36 N31 C32 C33 0.5(3)
Ni1 N31 C32 C33 -179.42(18)
N31 C32 C33 C34 -0.7(4)
C32 C33 C34 C35 0.4(3)
C32 C33 C34 C37 179.2(2)
C33 C34 C35 C36 -0.1(4)
C37 C34 C35 C36 -179.0(2)
C32 N31 C36 C35 -0.2(4)
Ni1 N31 C36 C35 179.8(2)
C34 C35 C36 N31 0.0(4)
C35 C34 C37 C38 -179.2(3)
C33 C34 C37 C38 2.0(5)
C46 N41 C42 C43 1.3(3)
Ni1 N41 C42 C43 -174.39(18)
N41 C42 C43 C44 -0.8(4)
C42 C43 C44 C45 -0.8(3)
C42 C43 C44 C47 178.0(2)
C43 C44 C45 C46 2.0(3)
C47 C44 C45 C46 -176.9(2)
C42 N41 C46 C45 0.0(4)
Ni1 N41 C46 C45 175.72(19)
C44 C45 C46 N41 -1.6(4)
C45 C44 C47 C48 177.6(3)
C43 C44 C47 C48 -1.2(5)
C1A1 C1A C2A C3A 0.1(4)
C1A C2A C3A C3A1 0.4(4)
C3A1 C4A C5A C6A -1.2(6)
C4A C5A C6A C7A 2.4(6)
C5A C6A C7A C8A 0.4(6)
C6A C7A C8A C1A1 -2.3(6)
C2A C1A C1A1 C8A 177.8(3)
C2A C1A C1A1 C3A1 -0.5(4)
C7A C8A C1A1 C1A -178.0(3)
C7A C8A C1A1 C3A1 0.0(6)
C5A C4A C3A1 C3A 178.3(3)
C5A C4A C3A1 C1A1 -2.3(6)
C2A C3A C3A1 C4A 178.7(3)
C2A C3A C3A1 C1A1 -0.7(3)
C1A C1A1 C3A1 C4A -178.6(3)
C8A C1A1 C3A1 C4A 3.0(6)
C1A C1A1 C3A1 C3A 0.8(4)
C8A C1A1 C3A1 C3A -177.6(3)
C1C1 C1C C2C C3C -0.1(4)
C1C C2C C3C C3C1 1.2(4)
C3C1 C4C C5C C6C -0.1(7)
C4C C5C C6C C7C -0.4(6)
C5C C6C C7C C8C 1.1(6)
C6C C7C C8C C1C1 1.0(6)
C7C C8C C1C1 C1C 176.5(4)
C7C C8C C1C1 C3C1 -4.1(6)
C2C C1C C1C1 C8C 178.4(4)
C2C C1C C1C1 C3C1 -1.0(4)
C5C C4C C3C1 C3C -179.2(4)
C5C C4C C3C1 C1C1 -1.9(7)
C2C C3C C3C1 C4C 176.1(4)
C2C C3C C3C1 C1C1 -1.7(4)
C8C C1C1 C3C1 C4C 4.5(6)
C1C C1C1 C3C1 C4C -176.0(4)
C8C C1C1 C3C1 C3C -177.7(3)
C1C C1C1 C3C1 C3C 1.7(4)
C1B1 C1B C2B C3B 1.5(7)
C1B C2B C3B C3B1 -1.9(7)
C1B1 C2B C3B C3B1 -0.9(7)
C3B1 C4B C5B C6B -4(2)
C4B C5B C6B C7B 3.2(10)
C5B C6B C7B C8B 0.5(10)
C6B C7B C8B C1B1 -0.5(19)
C2B C1B C1B1 C8B 176.9(11)
C2B C1B C1B1 C3B1 -0.3(10)
C7B C8B C1B1 C1B -180.0(9)
C7B C8B C1B1 C3B1 -3(2)
C7B C8B C1B1 C2B -173(3)
C5B C4B C3B1 C3B -178.4(11)
C5B C4B C3B1 C1B1 -1(2)
C2B C3B C3B1 C4B 178.7(12)
C2B C3B C3B1 C1B1 1.4(10)
C1B C1B1 C3B1 C4B -178.1(13)
C8B C1B1 C3B1 C4B 5(2)
C2B C1B1 C3B1 C4B -178.3(15)
C1B C1B1 C3B1 C3B -0.8(13)
C8B C1B1 C3B1 C3B -177.8(12)
C2B C1B1 C3B1 C3B -1.0(7)
C1D1 C1D C2D C3D 0.1(6)
C1D C2D C3D C3D1 2.4(6)
C3D1 C4D C5D C6D 2(2)
C4D C5D C6D C7D -2.2(12)
C5D C6D C7D C8D 1.7(13)
C6D C7D C8D C1D1 0(2)
C5D C4D C3D1 C1D1 -1(3)
C5D C4D C3D1 C3D 177.8(10)
C2D C3D C3D1 C4D 177.1(12)
C2D C3D C3D1 C1D1 -3.7(10)
C7D C8D C1D1 C3D1 -1(2)
C7D C8D C1D1 C1D 176.7(10)
C4D C3D1 C1D1 C8D 1(3)
C3D C3D1 C1D1 C8D -177.7(12)
C4D C3D1 C1D1 C1D -176.8(14)
C3D C3D1 C1D1 C1D 4.2(13)
C2D C1D C1D1 C8D 179.2(13)
C2D C1D C1D1 C3D1 -2.7(10)
